data_4023527
loop_
_publ_author_name
'Tao Tu'
'Thierry Maris'
'James D. Wuest'

_publ_section_title
;
 Synthesis and Structure of Spirocyclic Tetraethers Derived from
 [1,1'-Binaphthalene]-2,2'-diol and Pentaerythritol
;
_journal_name_full 'Journal of Organic Chemistry'
_journal_page_first 5255
_journal_page_last 5263
_journal_paper_doi 10.1021/jo800215w
_journal_volume 73
_journal_year 2008
_chemical_absolute_configuration rmad
_chemical_compound_source 'Synthesized by the authors. See text'
_chemical_formula_moiety 'C45 H24 Br8 O4 , C6 H14, 2(C H2 Cl2)'
_chemical_formula_sum 'C53 H42 Br8 Cl4 O4'
_chemical_formula_weight 1523.95
_chemical_name_systematic
; 
 ? 
;
_space_group_IT_number 19
_symmetry_cell_setting orthorhombic
_symmetry_space_group_name_Hall 'P 2ac 2ab'
_symmetry_space_group_name_H-M 'P 21 21 21'
_atom_sites_solution_hydrogens geom
_atom_sites_solution_primary direct
_atom_sites_solution_secondary difmap
_audit_creation_method SHELXL-97
_cell_angle_alpha 90.00
_cell_angle_beta 90.00
_cell_angle_gamma 90.00
_cell_formula_units_Z 4
_cell_length_a 11.2577(4)
_cell_length_b 16.6181(6)
_cell_length_c 28.4719(11)
_cell_measurement_reflns_used 48815
_cell_measurement_temperature 100(2)
_cell_measurement_theta_max 68.89
_cell_measurement_theta_min 2.66
_cell_volume 5326.6(3)
_computing_cell_refinement 'SMART (Bruker, 2003)'
_computing_data_collection 'SMART (Bruker, 2003)'
_computing_data_reduction 'SAINT (Bruker, 2004)'
_computing_molecular_graphics 'SHELXTL (Bruker, 1997)'
_computing_publication_material 'UdMX (local program)'
_computing_structure_refinement 'SHELXL97 (Sheldrick, 1997)'
_computing_structure_solution 'SHELXS97 (Sheldrick, 1997)'
_diffrn_ambient_temperature 100(2)
_diffrn_detector_area_resol_mean 5.5
_diffrn_measured_fraction_theta_full 0.994
_diffrn_measured_fraction_theta_max 0.994
_diffrn_measurement_device_type 'Bruker Smart 6000'
_diffrn_measurement_method \w
_diffrn_radiation_monochromator 'Montel 200 optics'
_diffrn_radiation_source 'Rotating Anode'
_diffrn_radiation_type CuK\a
_diffrn_radiation_wavelength 1.54178
_diffrn_reflns_av_R_equivalents 0.040
_diffrn_reflns_av_sigmaI/netI 0.0213
_diffrn_reflns_limit_h_max 13
_diffrn_reflns_limit_h_min -13
_diffrn_reflns_limit_k_max 19
_diffrn_reflns_limit_k_min -19
_diffrn_reflns_limit_l_max 33
_diffrn_reflns_limit_l_min -34
_diffrn_reflns_number 57351
_diffrn_reflns_theta_full 69.12
_diffrn_reflns_theta_max 69.12
_diffrn_reflns_theta_min 3.08
_exptl_absorpt_coefficient_mu 9.415
_exptl_absorpt_correction_T_max 0.6200
_exptl_absorpt_correction_T_min 0.5300
_exptl_absorpt_correction_type multi-scan
_exptl_absorpt_process_details 'Sadabs (Sheldrick,1996)'
_exptl_crystal_colour Colorless
_exptl_crystal_density_diffrn 1.900
_exptl_crystal_density_method 'not measured'
_exptl_crystal_description block
_exptl_crystal_F_000 2960
_exptl_crystal_size_max 0.12
_exptl_crystal_size_mid 0.06
_exptl_crystal_size_min 0.05
_refine_diff_density_max 2.029
_refine_diff_density_min -2.007
_refine_diff_density_rms 0.177
_refine_ls_abs_structure_details 'Flack H D (1983), 4298 Friedel Pairs'
_refine_ls_abs_structure_Flack 0.02(3)
_refine_ls_extinction_method none
_refine_ls_goodness_of_fit_ref 1.064
_refine_ls_hydrogen_treatment constr
_refine_ls_matrix_type full
_refine_ls_number_parameters 611
_refine_ls_number_reflns 9813
_refine_ls_number_restraints 57
_refine_ls_restrained_S_all 1.076
_refine_ls_R_factor_all 0.0518
_refine_ls_R_factor_gt 0.0517
_refine_ls_shift/su_max 0.002
_refine_ls_shift/su_mean 0.001
_refine_ls_structure_factor_coef Fsqd
_refine_ls_weighting_details 'calc w=1/[\s^2^(Fo^2^)+(0.0913P)^2^+30.4737P] where P=(Fo^2^+2Fc^2^)/3'
_refine_ls_weighting_scheme calc
_refine_ls_wR_factor_gt 0.1452
_refine_ls_wR_factor_ref 0.1454
_reflns_number_gt 9802
_reflns_number_total 9813
_reflns_threshold_expression I>2\s(I)
_cod_data_source_file jo800215w-File002.cif
_cod_data_source_block jiw959
_cod_depositor_comments
;
The following automatic conversions were performed:
'_symmetry_cell_setting' value 'Orthorhombic' changed to 'orthorhombic'
according to '/home/saulius/struct/CIF-dictionaries/cif_core.dic'
dictionary named 'cif_core.dic' version 2.4.1 from 2010-06-29.

Automatic conversion script
Id: cif_fix_enum 1527 2010-12-29 10:47:43Z saulius 
;
_cod_database_code 4023527

loop_
_symmetry_equiv_pos_site_id
_symmetry_equiv_pos_as_xyz
1 x,y,z
2 1/2-x,-y,1/2+z
3 1/2+x,1/2-y,-z
4 -x,1/2+y,1/2-z

loop_
_atom_site_label
_atom_site_type_symbol
_atom_site_fract_x
_atom_site_fract_y
_atom_site_fract_z
_atom_site_U_iso_or_equiv
_atom_site_adp_type
_atom_site_occupancy
_atom_site_symmetry_multiplicity
_atom_site_calc_flag
_atom_site_refinement_flags
_atom_site_disorder_assembly
_atom_site_disorder_group
C1 C 0.2557(6) 0.8382(4) 0.1711(2) 0.0205(14) Uani 1 1 d . . .
O1 O 0.2844(4) 0.7825(3) 0.09405(16) 0.0204(10) Uani 1 1 d . . .
O2 O 0.2572(4) 0.6889(3) 0.17246(16) 0.0189(9) Uani 1 1 d . . .
O3 O 0.3897(4) 0.9304(3) 0.12948(16) 0.0217(10) Uani 1 1 d . . .
O4 O 0.2018(4) 0.9823(3) 0.19151(16) 0.0214(10) Uani 1 1 d . . .
Br1 Br -0.00923(7) 0.67872(5) -0.03402(3) 0.02874(18) Uani 1 1 d . . .
Br2 Br 0.10148(7) 0.34956(5) -0.02741(3) 0.02807(18) Uani 1 1 d . . .
Br3 Br 0.66244(7) 0.58260(5) 0.23488(3) 0.02618(17) Uani 1 1 d . . .
Br4 Br 0.87851(7) 0.50676(6) 0.06254(3) 0.0359(2) Uani 1 1 d . . .
Br5 Br 0.74643(7) 1.09679(7) 0.19466(3) 0.0430(2) Uani 1 1 d . . .
Br6 Br 0.53052(11) 1.40063(6) 0.20066(3) 0.0468(3) Uani 1 1 d . . .
Br7 Br -0.16315(7) 1.00191(6) 0.07848(3) 0.0363(2) Uani 1 1 d . . .
Br8 Br 0.05649(8) 1.15980(5) -0.07215(3) 0.0323(2) Uani 1 1 d . . .
C2 C 0.1995(6) 0.8263(4) 0.1223(2) 0.0180(13) Uani 1 1 d . . .
H2A H 0.1245 0.7955 0.1250 0.022 Uiso 1 1 calc R . .
H2B H 0.1818 0.8790 0.1078 0.022 Uiso 1 1 calc R . .
C3 C 0.2395(6) 0.7167(4) 0.0708(2) 0.0205(13) Uani 1 1 d . . .
C4 C 0.1503(6) 0.7281(4) 0.0363(2) 0.0192(13) Uani 1 1 d . . .
H4 H 0.1192 0.7801 0.0301 0.023 Uiso 1 1 calc R . .
C5 C 0.1101(6) 0.6625(5) 0.0124(2) 0.0227(14) Uani 1 1 d . . .
C6 C 0.1544(6) 0.5839(4) 0.0199(2) 0.0191(13) Uani 1 1 d . . .
C7 C 0.1114(6) 0.5141(4) -0.0038(2) 0.0213(14) Uani 1 1 d . . .
H7 H 0.0537 0.5194 -0.0279 0.026 Uiso 1 1 calc R . .
C8 C 0.1522(6) 0.4411(4) 0.0080(3) 0.0216(14) Uani 1 1 d . . .
C9 C 0.2361(6) 0.4293(4) 0.0440(2) 0.0201(13) Uani 1 1 d . . .
H9 H 0.2604 0.3765 0.0524 0.024 Uiso 1 1 calc R . .
C10 C 0.2819(6) 0.4944(4) 0.0666(2) 0.0199(13) Uani 1 1 d . . .
H10 H 0.3408 0.4868 0.0900 0.024 Uiso 1 1 calc R . .
C11 C 0.2427(6) 0.5736(4) 0.0556(2) 0.0184(13) Uani 1 1 d . . .
C12 C 0.2894(6) 0.6419(4) 0.0796(2) 0.0168(13) Uani 1 1 d . . .
C13 C 0.2535(6) 0.7609(4) 0.1999(2) 0.0193(13) Uani 1 1 d . . .
H13A H 0.3223 0.7611 0.2215 0.023 Uiso 1 1 calc R . .
H13B H 0.1805 0.7603 0.2192 0.023 Uiso 1 1 calc R . .
C14 C 0.3670(6) 0.6580(4) 0.1611(2) 0.0185(13) Uani 1 1 d . . .
C15 C 0.4520(6) 0.6425(4) 0.1964(2) 0.0212(14) Uani 1 1 d . . .
H15 H 0.4348 0.6554 0.2282 0.025 Uiso 1 1 calc R . .
C16 C 0.5574(6) 0.6094(4) 0.1850(2) 0.0193(14) Uani 1 1 d . . .
C17 C 0.5878(6) 0.5908(4) 0.1383(2) 0.0186(13) Uani 1 1 d . . .
C18 C 0.7005(6) 0.5594(4) 0.1256(3) 0.0218(14) Uani 1 1 d . . .
H18 H 0.7578 0.5476 0.1491 0.026 Uiso 1 1 calc R . .
C19 C 0.7264(6) 0.5461(5) 0.0790(3) 0.0243(15) Uani 1 1 d . . .
C20 C 0.6445(7) 0.5628(4) 0.0435(3) 0.0237(15) Uani 1 1 d . . .
H20 H 0.6654 0.5551 0.0115 0.028 Uiso 1 1 calc R . .
C21 C 0.5331(6) 0.5905(4) 0.0553(2) 0.0205(13) Uani 1 1 d . . .
H21 H 0.4769 0.6005 0.0311 0.025 Uiso 1 1 calc R . .
C22 C 0.5003(6) 0.6046(4) 0.1028(2) 0.0170(13) Uani 1 1 d . . .
C23 C 0.3866(6) 0.6347(4) 0.1151(2) 0.0171(13) Uani 1 1 d . . .
C24 C 0.3845(6) 0.8687(4) 0.1658(2) 0.0203(13) Uani 1 1 d . . .
H24A H 0.4123 0.8914 0.1961 0.024 Uiso 1 1 calc R . .
H24B H 0.4373 0.8234 0.1574 0.024 Uiso 1 1 calc R . .
C25 C 0.4312(6) 1.0043(5) 0.1421(2) 0.0209(13) Uani 1 1 d . . .
C26 C 0.5484(6) 1.0125(5) 0.1592(3) 0.0254(15) Uani 1 1 d . . .
H26 H 0.5978 0.9666 0.1628 0.031 Uiso 1 1 calc R . .
C27 C 0.5894(6) 1.0871(6) 0.1703(3) 0.0307(17) Uani 1 1 d . . .
C28 C 0.5171(7) 1.1576(5) 0.1672(2) 0.0278(16) Uani 1 1 d . . .
C29 C 0.5559(8) 1.2349(5) 0.1812(2) 0.0317(18) Uani 1 1 d . . .
H29 H 0.6357 1.2434 0.1907 0.038 Uiso 1 1 calc R . .
C30 C 0.4768(9) 1.2968(5) 0.1806(3) 0.035(2) Uani 1 1 d . . .
C31 C 0.3615(9) 1.2886(5) 0.1641(3) 0.0335(19) Uani 1 1 d . . .
H31 H 0.3102 1.3339 0.1633 0.040 Uiso 1 1 calc R . .
C32 C 0.3219(7) 1.2160(5) 0.1492(3) 0.0292(16) Uani 1 1 d . . .
H32 H 0.2430 1.2107 0.1377 0.035 Uiso 1 1 calc R . .
C33 C 0.3982(7) 1.1477(5) 0.1505(2) 0.0239(15) Uani 1 1 d . . .
C34 C 0.3569(6) 1.0700(5) 0.1373(2) 0.0222(14) Uani 1 1 d . . .
C35 C 0.1822(6) 0.8980(4) 0.2009(2) 0.0205(13) Uani 1 1 d . . .
H35A H 0.0969 0.8862 0.1960 0.025 Uiso 1 1 calc R . .
H35B H 0.1999 0.8879 0.2345 0.025 Uiso 1 1 calc R . .
C36 C 0.1563(6) 1.0117(4) 0.1496(2) 0.0194(13) Uani 1 1 d . . .
C37 C 0.0359(6) 0.9992(4) 0.1381(2) 0.0229(14) Uani 1 1 d . . .
H37 H -0.0161 0.9727 0.1593 0.027 Uiso 1 1 calc R . .
C38 C -0.0040(7) 1.0257(4) 0.0958(3) 0.0250(15) Uani 1 1 d . . .
C39 C 0.0713(6) 1.0703(4) 0.0631(2) 0.0192(13) Uani 1 1 d . . .
C40 C 0.0298(7) 1.0937(4) 0.0188(3) 0.0251(15) Uani 1 1 d . . .
H40 H -0.0497 1.0834 0.0094 0.030 Uiso 1 1 calc R . .
C41 C 0.1084(8) 1.1320(4) -0.0106(2) 0.0266(16) Uani 1 1 d . . .
C42 C 0.2233(7) 1.1493(5) 0.0025(3) 0.0267(15) Uani 1 1 d . . .
H42 H 0.2743 1.1772 -0.0185 0.032 Uiso 1 1 calc R . .
C43 C 0.2635(7) 1.1264(4) 0.0455(3) 0.0239(15) Uani 1 1 d . . .
H43 H 0.3431 1.1382 0.0543 0.029 Uiso 1 1 calc R . .
C44 C 0.1877(6) 1.0847(4) 0.0777(2) 0.0196(13) Uani 1 1 d . . .
C45 C 0.2308(6) 1.0571(4) 0.1220(2) 0.0192(13) Uani 1 1 d . . .
Cl50 Cl -0.2177(4) -0.0222(4) 0.3064(2) 0.1099(11) Uani 1 1 d . A 1
C50 C -0.0795(12) 0.0204(14) 0.3254(6) 0.097(6) Uani 1 1 d . A 1
H50A H -0.0947 0.0725 0.3410 0.117 Uiso 1 1 calc R A 1
H50B H -0.0420 -0.0160 0.3486 0.117 Uiso 1 1 calc R A 1
Cl51 Cl 0.0141(4) 0.0345(4) 0.28000(19) 0.1099(11) Uani 1 1 d . A 1
Cl60 Cl -0.0034(4) 0.2819(3) 0.08722(14) 0.0885(10) Uani 0.763(5) 1 d PDU B 2
C60 C -0.117(2) 0.2836(15) 0.1265(8) 0.094(6) Uani 0.763(5) 1 d PDU B 2
H60A H -0.1882 0.3007 0.1085 0.113 Uiso 0.763(5) 1 calc PR B 2
H60B H -0.1312 0.2268 0.1354 0.113 Uiso 0.763(5) 1 calc PR B 2
Cl61 Cl -0.1214(12) 0.3320(8) 0.1732(4) 0.085(4) Uani 0.763(5) 1 d PDU B 2
Cl62 Cl -0.0316(13) 0.2584(8) 0.1856(5) 0.0885(10) Uani 0.237(5) 1 d PDU B 3
C62 C 0.054(4) 0.205(4) 0.224(2) 0.094(6) Uani 0.237(5) 1 d PDU B 3
H62A H 0.1191 0.1830 0.2043 0.113 Uiso 0.237(5) 1 calc PR B 3
H62B H 0.0904 0.2457 0.2444 0.113 Uiso 0.237(5) 1 calc PR B 3
Cl63 Cl 0.018(4) 0.135(2) 0.2567(12) 0.085(4) Uani 0.237(5) 1 d PDU B 3
C70 C -0.136(4) 0.765(2) 0.0842(11) 0.081(6) Uiso 0.411(19) 1 d PD C 1
H70A H -0.1681 0.7504 0.0534 0.122 Uiso 0.411(19) 1 calc PR C 1
H70B H -0.0826 0.8114 0.0808 0.122 Uiso 0.411(19) 1 calc PR C 1
H70C H -0.2016 0.7796 0.1053 0.122 Uiso 0.411(19) 1 calc PR C 1
C71 C -0.066(3) 0.692(2) 0.1053(8) 0.081(6) Uiso 0.411(19) 1 d PD C 1
H71A H -0.0762 0.6444 0.0849 0.098 Uiso 0.411(19) 1 calc PR C 1
H71B H 0.0201 0.7052 0.1064 0.098 Uiso 0.411(19) 1 calc PR C 1
C72 C -0.110(3) 0.6728(13) 0.1549(9) 0.081(6) Uiso 0.411(19) 1 d PD C 1
H72A H -0.1905 0.6488 0.1530 0.098 Uiso 0.411(19) 1 calc PR C 1
H72B H -0.0566 0.6329 0.1697 0.098 Uiso 0.411(19) 1 calc PR C 1
C73 C -0.115(2) 0.7487(19) 0.1851(8) 0.081(6) Uiso 0.411(19) 1 d PD C 1
H73A H -0.0374 0.7769 0.1833 0.098 Uiso 0.411(19) 1 calc PR C 1
H73B H -0.1288 0.7336 0.2183 0.098 Uiso 0.411(19) 1 calc PR C 1
C74 C -0.214(3) 0.8052(18) 0.1685(9) 0.081(6) Uiso 0.411(19) 1 d PD C 1
H74A H -0.1788 0.8572 0.1586 0.098 Uiso 0.411(19) 1 calc PR C 1
H74B H -0.2544 0.7812 0.1410 0.098 Uiso 0.411(19) 1 calc PR C 1
C75 C -0.304(3) 0.820(2) 0.2077(12) 0.081(6) Uiso 0.411(19) 1 d PD C 1
H75A H -0.3203 0.7687 0.2239 0.122 Uiso 0.411(19) 1 calc PR C 1
H75B H -0.3774 0.8410 0.1943 0.122 Uiso 0.411(19) 1 calc PR C 1
H75C H -0.2711 0.8584 0.2302 0.122 Uiso 0.411(19) 1 calc PR C 1
C80 C -0.153(3) 0.7816(18) 0.2231(9) 0.105(5) Uiso 0.589(19) 1 d PD C 2
H80A H -0.2205 0.7675 0.2431 0.157 Uiso 0.589(19) 1 calc PR C 2
H80B H -0.0923 0.8091 0.2420 0.157 Uiso 0.589(19) 1 calc PR C 2
H80C H -0.1187 0.7325 0.2096 0.157 Uiso 0.589(19) 1 calc PR C 2
C81 C -0.194(3) 0.8373(13) 0.1836(7) 0.105(5) Uiso 0.589(19) 1 d PD C 2
H81A H -0.2234 0.8884 0.1972 0.126 Uiso 0.589(19) 1 calc PR C 2
H81B H -0.1261 0.8500 0.1629 0.126 Uiso 0.589(19) 1 calc PR C 2
C82 C -0.2926(15) 0.7986(17) 0.1547(7) 0.105(5) Uiso 0.589(19) 1 d PD C 2
H82A H -0.3654 0.8318 0.1571 0.126 Uiso 0.589(19) 1 calc PR C 2
H82B H -0.3106 0.7447 0.1677 0.126 Uiso 0.589(19) 1 calc PR C 2
C83 C -0.258(2) 0.7903(18) 0.1032(6) 0.105(5) Uiso 0.589(19) 1 d PD C 2
H83A H -0.2552 0.8443 0.0885 0.126 Uiso 0.589(19) 1 calc PR C 2
H83B H -0.3187 0.7581 0.0865 0.126 Uiso 0.589(19) 1 calc PR C 2
C84 C -0.135(2) 0.749(2) 0.0978(7) 0.105(5) Uiso 0.589(19) 1 d PD C 2
H84A H -0.0813 0.7841 0.0795 0.126 Uiso 0.589(19) 1 calc PR C 2
H84B H -0.1441 0.6974 0.0810 0.126 Uiso 0.589(19) 1 calc PR C 2
C85 C -0.083(2) 0.735(2) 0.1477(9) 0.105(5) Uiso 0.589(19) 1 d PD C 2
H85A H -0.0172 0.6962 0.1456 0.157 Uiso 0.589(19) 1 calc PR C 2
H85B H -0.1451 0.7126 0.1682 0.157 Uiso 0.589(19) 1 calc PR C 2
H85C H -0.0542 0.7855 0.1606 0.157 Uiso 0.589(19) 1 calc PR C 2

loop_
_atom_site_aniso_label
_atom_site_aniso_U_11
_atom_site_aniso_U_22
_atom_site_aniso_U_33
_atom_site_aniso_U_23
_atom_site_aniso_U_13
_atom_site_aniso_U_12
C1 0.014(3) 0.023(3) 0.025(3) -0.001(3) 0.002(3) 0.005(3)
O1 0.019(2) 0.024(2) 0.018(2) -0.0008(19) -0.0006(18) 0.0015(19)
O2 0.015(2) 0.022(2) 0.020(2) 0.0025(18) -0.0002(19) 0.0051(18)
O3 0.019(2) 0.028(3) 0.018(2) -0.0003(19) -0.0003(19) 0.001(2)
O4 0.020(2) 0.027(3) 0.017(2) -0.0017(19) -0.0005(18) 0.0016(19)
Br1 0.0288(4) 0.0269(4) 0.0305(4) -0.0025(3) -0.0145(3) 0.0051(3)
Br2 0.0236(4) 0.0224(3) 0.0382(4) -0.0071(3) -0.0053(3) -0.0025(3)
Br3 0.0206(3) 0.0356(4) 0.0223(3) -0.0037(3) -0.0052(3) 0.0078(3)
Br4 0.0159(3) 0.0539(5) 0.0378(4) -0.0132(4) 0.0048(3) 0.0073(3)
Br5 0.0193(4) 0.0665(6) 0.0432(5) -0.0129(4) -0.0050(4) -0.0091(4)
Br6 0.0778(7) 0.0360(5) 0.0266(4) -0.0006(4) -0.0062(4) -0.0279(5)
Br7 0.0190(4) 0.0555(5) 0.0345(4) 0.0094(4) -0.0088(3) -0.0057(4)
Br8 0.0474(5) 0.0281(4) 0.0213(4) 0.0033(3) -0.0117(3) -0.0066(4)
C2 0.017(3) 0.017(3) 0.020(3) -0.001(3) -0.002(2) 0.001(2)
C3 0.015(3) 0.027(3) 0.019(3) -0.003(3) 0.002(3) -0.001(3)
C4 0.015(3) 0.025(3) 0.018(3) -0.003(3) -0.003(3) 0.004(3)
C5 0.016(3) 0.034(4) 0.018(3) 0.004(3) -0.004(3) 0.004(3)
C6 0.012(3) 0.020(3) 0.025(3) 0.003(3) 0.001(3) 0.003(3)
C7 0.015(3) 0.024(4) 0.025(3) 0.001(3) 0.002(3) -0.001(3)
C8 0.012(3) 0.023(3) 0.030(4) -0.006(3) 0.001(3) -0.007(3)
C9 0.017(3) 0.015(3) 0.028(3) 0.002(3) 0.004(3) 0.002(2)
C10 0.016(3) 0.025(3) 0.019(3) 0.000(3) -0.001(2) 0.006(3)
C11 0.014(3) 0.024(3) 0.017(3) -0.004(3) -0.001(3) 0.001(3)
C12 0.014(3) 0.022(3) 0.015(3) 0.003(3) -0.001(2) -0.002(2)
C13 0.020(3) 0.021(3) 0.017(3) -0.003(3) 0.004(3) 0.007(3)
C14 0.018(3) 0.019(3) 0.019(3) 0.006(3) 0.002(3) 0.000(3)
C15 0.019(3) 0.023(3) 0.021(3) 0.001(3) 0.000(3) 0.001(3)
C16 0.014(3) 0.021(3) 0.023(3) 0.003(3) -0.007(3) 0.003(3)
C17 0.017(3) 0.015(3) 0.024(3) 0.004(3) -0.002(3) -0.002(2)
C18 0.015(3) 0.028(3) 0.023(3) -0.004(3) -0.004(3) 0.001(3)
C19 0.016(3) 0.032(4) 0.025(4) -0.001(3) 0.004(3) 0.005(3)
C20 0.022(3) 0.024(3) 0.025(3) -0.007(3) 0.004(3) 0.001(3)
C21 0.019(3) 0.021(3) 0.022(3) -0.005(3) 0.002(3) -0.001(3)
C22 0.016(3) 0.014(3) 0.020(3) -0.002(2) -0.003(3) -0.003(2)
C23 0.014(3) 0.016(3) 0.021(3) -0.005(2) 0.000(3) -0.004(2)
C24 0.016(3) 0.026(3) 0.019(3) -0.003(3) 0.000(3) 0.002(3)
C25 0.016(3) 0.029(4) 0.018(3) -0.003(3) 0.005(2) 0.000(3)
C26 0.014(3) 0.040(4) 0.022(3) 0.000(3) -0.003(3) -0.002(3)
C27 0.016(3) 0.057(5) 0.019(3) -0.003(3) 0.003(3) -0.011(4)
C28 0.024(4) 0.039(4) 0.020(3) 0.002(3) 0.001(3) -0.003(3)
C29 0.032(4) 0.048(5) 0.015(3) -0.002(3) 0.000(3) -0.021(4)
C30 0.058(6) 0.025(4) 0.022(4) -0.005(3) -0.001(4) -0.023(4)
C31 0.054(6) 0.020(3) 0.027(4) 0.001(3) 0.001(4) -0.008(4)
C32 0.029(4) 0.035(4) 0.024(4) 0.000(3) -0.010(3) -0.001(3)
C33 0.021(3) 0.036(4) 0.014(3) 0.004(3) 0.000(3) -0.009(3)
C34 0.019(3) 0.032(4) 0.016(3) 0.001(3) -0.001(3) -0.003(3)
C35 0.020(3) 0.021(3) 0.020(3) -0.001(3) 0.003(3) 0.001(3)
C36 0.024(3) 0.022(3) 0.013(3) -0.008(2) 0.000(3) 0.007(3)
C37 0.021(3) 0.026(3) 0.022(3) -0.001(3) -0.001(3) 0.008(3)
C38 0.020(3) 0.026(3) 0.029(4) -0.005(3) -0.007(3) 0.000(3)
C39 0.019(3) 0.018(3) 0.021(3) -0.005(3) 0.002(3) 0.003(3)
C40 0.030(4) 0.020(3) 0.026(3) -0.007(3) -0.008(3) 0.001(3)
C41 0.041(4) 0.022(3) 0.017(3) 0.000(3) -0.002(3) 0.005(3)
C42 0.035(4) 0.021(3) 0.024(3) 0.003(3) 0.001(3) 0.000(3)
C43 0.025(4) 0.024(3) 0.022(3) -0.004(3) 0.000(3) -0.005(3)
C44 0.020(3) 0.026(3) 0.013(3) 0.000(3) -0.002(3) 0.006(3)
C45 0.019(3) 0.023(3) 0.015(3) -0.002(3) 0.001(3) 0.002(3)
Cl50 0.0730(17) 0.138(3) 0.119(3) -0.009(2) 0.0122(17) -0.0210(18)
C50 0.042(7) 0.159(17) 0.091(11) -0.012(12) -0.015(7) -0.003(9)
Cl51 0.0730(17) 0.138(3) 0.119(3) -0.009(2) 0.0122(17) -0.0210(18)
Cl60 0.075(2) 0.0699(19) 0.0602(18) 0.0066(16) 0.0239(17) 0.0147(17)
C60 0.093(7) 0.098(7) 0.092(7) 0.002(4) 0.003(4) -0.002(4)
Cl61 0.089(5) 0.086(5) 0.079(5) -0.015(3) 0.015(3) -0.016(3)
Cl62 0.075(2) 0.0699(19) 0.0602(18) 0.0066(16) 0.0239(17) 0.0147(17)
C62 0.093(7) 0.098(7) 0.092(7) 0.002(4) 0.003(4) -0.002(4)
Cl63 0.089(5) 0.086(5) 0.079(5) -0.015(3) 0.015(3) -0.016(3)

loop_
_atom_type_symbol
_atom_type_description
_atom_type_scat_dispersion_real
_atom_type_scat_dispersion_imag
_atom_type_scat_source
C C 0.0181 0.0091 'International Tables Vol C Tables 4.2.6.8 and 6.1.1.4'
H H 0.0000 0.0000 'International Tables Vol C Tables 4.2.6.8 and 6.1.1.4'
O O 0.0492 0.0322 'International Tables Vol C Tables 4.2.6.8 and 6.1.1.4'
Br Br -0.6763 1.2805 'International Tables Vol C Tables 4.2.6.8 and 6.1.1.4'
Cl Cl 0.3639 0.7018 'International Tables Vol C Tables 4.2.6.8 and 6.1.1.4'

loop_
_geom_angle_atom_site_label_1
_geom_angle_atom_site_label_2
_geom_angle_atom_site_label_3
_geom_angle
_geom_angle_site_symmetry_1
_geom_angle_site_symmetry_2
_geom_angle_site_symmetry_3
_geom_angle_publ_flag
Cl63 Cl51 C50 115.3(15) . . . yes
Cl51 Cl63 C62 158(3) . . . yes
C2 O1 C3 115.2(5) . . . yes
C13 O2 C14 117.8(5) . . . yes
C24 O3 C25 117.4(5) . . . yes
C35 O4 C36 116.4(5) . . . yes
Cl50 C50 Cl51 111.5(10) . . . yes
Cl60 C60 Cl61 126.6(15) . . . yes
Cl62 C62 Cl63 129(3) . . . yes
C70 C71 C72 111(3) . . . no
C71 C72 C73 111(2) . . . no
C72 C73 C74 111(2) . . . no
C73 C74 C75 111(2) . . . no
C80 C81 C82 111(2) . . . no
C81 C82 C83 111.8(17) . . . no
C82 C83 C84 111.3(16) . . . no
C83 C84 C85 108.2(17) . . . no
Cl50 C50 H50A 109.00 . . . no
H50A C50 H50B 108.00 . . . no
Cl50 C50 H50B 109.00 . . . no
Cl51 C50 H50A 109.00 . . . no
Cl51 C50 H50B 109.00 . . . no
Cl60 C60 H60B 106.00 . . . no
Cl61 C60 H60A 106.00 . . . no
Cl61 C60 H60B 106.00 . . . no
Cl60 C60 H60A 106.00 . . . no
H60A C60 H60B 106.00 . . . no
Cl63 C62 H62B 106.00 . . . no
H62A C62 H62B 106.00 . . . no
Cl63 C62 H62A 105.00 . . . no
Cl62 C62 H62A 104.00 . . . no
Cl62 C62 H62B 105.00 . . . no
H70A C70 H70C 109.00 . . . no
C71 C70 H70B 110.00 . . . no
H70B C70 H70C 109.00 . . . no
C71 C70 H70A 110.00 . . . no
C71 C70 H70C 110.00 . . . no
H70A C70 H70B 109.00 . . . no
C72 C71 H71B 109.00 . . . no
C70 C71 H71B 109.00 . . . no
C72 C71 H71A 110.00 . . . no
C70 C71 H71A 110.00 . . . no
H71A C71 H71B 108.00 . . . no
C73 C72 H72A 109.00 . . . no
H72A C72 H72B 108.00 . . . no
C71 C72 H72B 110.00 . . . no
C73 C72 H72B 110.00 . . . no
C71 C72 H72A 109.00 . . . no
C72 C73 H73B 110.00 . . . no
H73A C73 H73B 108.00 . . . no
C72 C73 H73A 109.00 . . . no
C74 C73 H73A 110.00 . . . no
C74 C73 H73B 110.00 . . . no
H74A C74 H74B 108.00 . . . no
C73 C74 H74B 109.00 . . . no
C75 C74 H74A 109.00 . . . no
C73 C74 H74A 109.00 . . . no
C75 C74 H74B 110.00 . . . no
H75A C75 H75C 109.00 . . . no
H75B C75 H75C 110.00 . . . no
H75A C75 H75B 110.00 . . . no
C74 C75 H75A 109.00 . . . no
C74 C75 H75B 110.00 . . . no
C74 C75 H75C 109.00 . . . no
C81 C80 H80A 110.00 . . . no
C81 C80 H80B 109.00 . . . no
C81 C80 H80C 110.00 . . . no
H80A C80 H80B 109.00 . . . no
H80A C80 H80C 110.00 . . . no
H80B C80 H80C 109.00 . . . no
C80 C81 H81A 109.00 . . . no
H81A C81 H81B 108.00 . . . no
C82 C81 H81B 109.00 . . . no
C82 C81 H81A 109.00 . . . no
C80 C81 H81B 110.00 . . . no
C83 C82 H82A 109.00 . . . no
C81 C82 H82B 109.00 . . . no
C81 C82 H82A 109.00 . . . no
C83 C82 H82B 109.00 . . . no
H82A C82 H82B 108.00 . . . no
C82 C83 H83A 109.00 . . . no
C84 C83 H83B 109.00 . . . no
H83A C83 H83B 108.00 . . . no
C82 C83 H83B 110.00 . . . no
C84 C83 H83A 109.00 . . . no
C85 C84 H84A 110.00 . . . no
C83 C84 H84A 110.00 . . . no
C83 C84 H84B 110.00 . . . no
H84A C84 H84B 109.00 . . . no
C85 C84 H84B 111.00 . . . no
C84 C85 H85C 110.00 . . . no
C84 C85 H85B 109.00 . . . no
H85B C85 H85C 110.00 . . . no
H85A C85 H85B 109.00 . . . no
H85A C85 H85C 110.00 . . . no
C84 C85 H85A 109.00 . . . no
C2 C1 C13 111.8(5) . . . no
C2 C1 C24 109.9(5) . . . no
C2 C1 C35 111.0(5) . . . no
C13 C1 C24 110.2(5) . . . no
C13 C1 C35 103.8(5) . . . no
C24 C1 C35 110.2(5) . . . no
O1 C2 C1 107.2(5) . . . yes
O1 C3 C4 119.2(6) . . . yes
O1 C3 C12 118.5(6) . . . yes
C4 C3 C12 122.1(6) . . . no
C3 C4 C5 118.3(6) . . . no
Br1 C5 C4 117.9(6) . . . yes
Br1 C5 C6 119.0(5) . . . yes
C4 C5 C6 123.1(6) . . . no
C5 C6 C7 124.0(6) . . . no
C5 C6 C11 117.5(6) . . . no
C7 C6 C11 118.3(6) . . . no
C6 C7 C8 120.1(6) . . . no
Br2 C8 C7 119.1(6) . . . yes
Br2 C8 C9 118.3(5) . . . yes
C7 C8 C9 122.6(6) . . . no
C8 C9 C10 119.2(6) . . . no
C9 C10 C11 120.9(6) . . . no
C6 C11 C10 118.8(6) . . . no
C6 C11 C12 120.1(6) . . . no
C10 C11 C12 121.1(6) . . . no
C3 C12 C11 118.5(6) . . . no
C3 C12 C23 119.4(6) . . . no
C11 C12 C23 122.0(6) . . . no
O2 C13 C1 114.3(5) . . . yes
O2 C14 C15 120.6(5) . . . yes
O2 C14 C23 118.0(6) . . . yes
C15 C14 C23 121.0(6) . . . no
C14 C15 C16 120.0(5) . . . no
Br3 C16 C15 117.6(4) . . . yes
Br3 C16 C17 120.2(5) . . . yes
C15 C16 C17 122.1(6) . . . no
C16 C17 C18 122.6(6) . . . no
C16 C17 C22 117.7(6) . . . no
C18 C17 C22 119.7(6) . . . no
C17 C18 C19 119.6(7) . . . no
Br4 C19 C18 119.1(6) . . . yes
Br4 C19 C20 119.2(6) . . . yes
C18 C19 C20 121.8(7) . . . no
C19 C20 C21 119.4(7) . . . no
C20 C21 C22 121.6(6) . . . no
C17 C22 C21 117.9(6) . . . no
C17 C22 C23 120.3(5) . . . no
C21 C22 C23 121.8(6) . . . no
C12 C23 C14 120.1(6) . . . no
C12 C23 C22 121.5(5) . . . no
C14 C23 C22 118.5(6) . . . no
O3 C24 C1 109.8(5) . . . yes
O3 C25 C26 119.9(7) . . . yes
O3 C25 C34 118.6(6) . . . yes
C26 C25 C34 121.5(7) . . . no
C25 C26 C27 119.0(7) . . . no
Br5 C27 C26 118.5(6) . . . yes
Br5 C27 C28 118.8(6) . . . yes
C26 C27 C28 122.7(7) . . . no
C27 C28 C29 123.5(7) . . . no
C27 C28 C33 117.3(7) . . . no
C29 C28 C33 119.2(7) . . . no
C28 C29 C30 118.8(8) . . . no
Br6 C30 C29 118.1(7) . . . yes
Br6 C30 C31 119.0(6) . . . yes
C29 C30 C31 122.9(8) . . . no
C30 C31 C32 120.1(8) . . . no
C31 C32 C33 120.2(8) . . . no
C28 C33 C32 118.8(7) . . . no
C28 C33 C34 119.9(7) . . . no
C32 C33 C34 121.3(7) . . . no
C25 C34 C33 119.5(6) . . . no
C25 C34 C45 119.2(7) . . . no
C33 C34 C45 121.0(7) . . . no
O4 C35 C1 116.1(5) . . . yes
O4 C36 C37 120.2(5) . . . yes
O4 C36 C45 117.4(6) . . . yes
C37 C36 C45 122.3(6) . . . no
C36 C37 C38 118.4(6) . . . no
Br7 C38 C37 118.3(6) . . . yes
Br7 C38 C39 119.2(6) . . . yes
C37 C38 C39 122.5(7) . . . no
C38 C39 C40 121.4(6) . . . no
C38 C39 C44 116.2(6) . . . no
C40 C39 C44 122.3(6) . . . no
C39 C40 C41 117.6(7) . . . no
Br8 C41 C40 118.4(6) . . . yes
Br8 C41 C42 119.2(6) . . . yes
C40 C41 C42 122.5(7) . . . no
C41 C42 C43 119.9(7) . . . no
C42 C43 C44 120.9(7) . . . no
C39 C44 C43 116.9(6) . . . no
C39 C44 C45 121.8(6) . . . no
C43 C44 C45 121.3(6) . . . no
C34 C45 C36 119.3(6) . . . no
C34 C45 C44 122.2(6) . . . no
C36 C45 C44 118.3(6) . . . no
O1 C2 H2A 110.00 . . . no
O1 C2 H2B 110.00 . . . no
C1 C2 H2A 110.00 . . . no
C1 C2 H2B 110.00 . . . no
H2A C2 H2B 109.00 . . . no
C3 C4 H4 121.00 . . . no
C5 C4 H4 121.00 . . . no
C6 C7 H7 120.00 . . . no
C8 C7 H7 120.00 . . . no
C8 C9 H9 120.00 . . . no
C10 C9 H9 120.00 . . . no
C9 C10 H10 119.00 . . . no
C11 C10 H10 120.00 . . . no
O2 C13 H13A 109.00 . . . no
O2 C13 H13B 109.00 . . . no
C1 C13 H13A 109.00 . . . no
C1 C13 H13B 109.00 . . . no
H13A C13 H13B 108.00 . . . no
C14 C15 H15 120.00 . . . no
C16 C15 H15 120.00 . . . no
C17 C18 H18 120.00 . . . no
C19 C18 H18 120.00 . . . no
C19 C20 H20 120.00 . . . no
C21 C20 H20 120.00 . . . no
C20 C21 H21 119.00 . . . no
C22 C21 H21 119.00 . . . no
O3 C24 H24A 110.00 . . . no
O3 C24 H24B 110.00 . . . no
C1 C24 H24A 110.00 . . . no
C1 C24 H24B 110.00 . . . no
H24A C24 H24B 108.00 . . . no
C25 C26 H26 120.00 . . . no
C27 C26 H26 121.00 . . . no
C28 C29 H29 121.00 . . . no
C30 C29 H29 121.00 . . . no
C30 C31 H31 120.00 . . . no
C32 C31 H31 120.00 . . . no
C31 C32 H32 120.00 . . . no
C33 C32 H32 120.00 . . . no
O4 C35 H35A 108.00 . . . no
O4 C35 H35B 108.00 . . . no
C1 C35 H35A 108.00 . . . no
C1 C35 H35B 108.00 . . . no
H35A C35 H35B 107.00 . . . no
C36 C37 H37 121.00 . . . no
C38 C37 H37 121.00 . . . no
C39 C40 H40 121.00 . . . no
C41 C40 H40 121.00 . . . no
C41 C42 H42 120.00 . . . no
C43 C42 H42 120.00 . . . no
C42 C43 H43 120.00 . . . no
C44 C43 H43 120.00 . . . no

loop_
_geom_bond_atom_site_label_1
_geom_bond_atom_site_label_2
_geom_bond_distance
_geom_bond_site_symmetry_1
_geom_bond_site_symmetry_2
_geom_bond_publ_flag
Br1 C5 1.904(6) . . yes
Br2 C8 1.912(7) . . yes
Br3 C16 1.901(6) . . yes
Br4 C19 1.892(7) . . yes
Br5 C27 1.906(7) . . yes
Br6 C30 1.916(9) . . yes
Br7 C38 1.900(8) . . yes
Br8 C41 1.904(6) . . yes
Cl50 C50 1.793(17) . . yes
Cl51 C50 1.684(17) . . yes
Cl51 Cl63 1.80(3) . . yes
Cl60 C60 1.70(2) . . yes
Cl61 C60 1.56(3) . . yes
Cl62 C62 1.71(6) . . yes
Cl63 C62 1.54(7) . . yes
O1 C3 1.375(8) . . yes
O1 C2 1.446(8) . . yes
O2 C13 1.430(8) . . yes
O2 C14 1.377(8) . . yes
O3 C24 1.457(8) . . yes
O3 C25 1.362(9) . . yes
O4 C36 1.387(8) . . yes
O4 C35 1.443(8) . . yes
C70 C71 1.57(5) . . no
C71 C72 1.53(4) . . no
C72 C73 1.53(4) . . no
C73 C74 1.53(4) . . no
C74 C75 1.53(5) . . no
C80 C81 1.53(4) . . no
C81 C82 1.52(3) . . no
C82 C83 1.52(3) . . no
C83 C84 1.55(3) . . no
C84 C85 1.55(3) . . no
C50 H50B 0.9900 . . no
C50 H50A 0.9900 . . no
C60 H60A 0.9900 . . no
C60 H60B 0.9900 . . no
C62 H62B 0.9800 . . no
C62 H62A 0.9900 . . no
C70 H70C 0.9800 . . no
C70 H70A 0.9800 . . no
C70 H70B 0.9800 . . no
C71 H71A 0.9900 . . no
C71 H71B 0.9900 . . no
C72 H72B 0.9900 . . no
C72 H72A 0.9900 . . no
C73 H73B 0.9900 . . no
C73 H73A 0.9900 . . no
C74 H74B 0.9900 . . no
C74 H74A 0.9900 . . no
C75 H75C 0.9800 . . no
C75 H75A 0.9900 . . no
C75 H75B 0.9700 . . no
C80 H80B 0.9800 . . no
C80 H80C 0.9800 . . no
C80 H80A 0.9800 . . no
C81 H81A 0.9900 . . no
C81 H81B 0.9900 . . no
C82 H82A 0.9900 . . no
C82 H82B 0.9900 . . no
C83 H83B 0.9900 . . no
C83 H83A 0.9900 . . no
C84 H84A 0.9900 . . no
C84 H84B 0.9900 . . no
C85 H85B 0.9800 . . no
C85 H85C 0.9700 . . no
C85 H85A 0.9800 . . no
C1 C2 1.540(8) . . no
C1 C13 1.524(9) . . no
C1 C24 1.543(10) . . no
C1 C35 1.547(9) . . no
C3 C4 1.417(9) . . no
C3 C12 1.387(9) . . no
C4 C5 1.363(10) . . no
C5 C6 1.414(10) . . no
C6 C7 1.427(9) . . no
C6 C11 1.432(9) . . no
C7 C8 1.340(9) . . no
C8 C9 1.408(10) . . no
C9 C10 1.360(9) . . no
C10 C11 1.423(9) . . no
C11 C12 1.425(9) . . no
C12 C23 1.494(9) . . no
C14 C15 1.411(9) . . no
C14 C23 1.384(8) . . no
C15 C16 1.348(9) . . no
C16 C17 1.407(8) . . no
C17 C18 1.419(10) . . no
C17 C22 1.430(9) . . no
C18 C19 1.376(12) . . no
C19 C20 1.396(11) . . no
C20 C21 1.378(10) . . no
C21 C22 1.421(8) . . no
C22 C23 1.418(9) . . no
C25 C26 1.413(10) . . no
C25 C34 1.382(11) . . no
C26 C27 1.360(13) . . no
C27 C28 1.429(12) . . no
C28 C29 1.414(12) . . no
C28 C33 1.430(11) . . no
C29 C30 1.361(13) . . no
C30 C31 1.387(14) . . no
C31 C32 1.354(12) . . no
C32 C33 1.424(12) . . no
C33 C34 1.423(11) . . no
C34 C45 1.500(9) . . no
C36 C37 1.410(9) . . no
C36 C45 1.375(9) . . no
C37 C38 1.359(10) . . no
C38 C39 1.461(10) . . no
C39 C40 1.400(10) . . no
C39 C44 1.395(9) . . no
C40 C41 1.374(11) . . no
C41 C42 1.377(12) . . no
C42 C43 1.360(12) . . no
C43 C44 1.431(10) . . no
C44 C45 1.427(8) . . no
C2 H2A 0.9900 . . no
C2 H2B 0.9900 . . no
C4 H4 0.9500 . . no
C7 H7 0.9500 . . no
C9 H9 0.9500 . . no
C10 H10 0.9500 . . no
C13 H13A 0.9900 . . no
C13 H13B 0.9900 . . no
C15 H15 0.9500 . . no
C18 H18 0.9500 . . no
C20 H20 0.9500 . . no
C21 H21 0.9500 . . no
C24 H24A 0.9900 . . no
C24 H24B 0.9900 . . no
C26 H26 0.9500 . . no
C29 H29 0.9500 . . no
C31 H31 0.9500 . . no
C32 H32 0.9500 . . no
C35 H35A 0.9900 . . no
C35 H35B 0.9900 . . no
C37 H37 0.9500 . . no
C40 H40 0.9500 . . no
C42 H42 0.9500 . . no
C43 H43 0.9500 . . no

loop_
_geom_contact_atom_site_label_1
_geom_contact_atom_site_label_2
_geom_contact_distance
_geom_contact_site_symmetry_1
_geom_contact_site_symmetry_2
_geom_contact_publ_flag
Br1 O1 2.955(5) . 3_465 no
Br1 O3 3.460(5) . 3_465 no
Br1 C3 3.481(7) . 3_465 no
Br1 C83 3.49(2) . 3_565 no
Br2 C41 3.648(7) . 1_545 no
Br2 C42 3.699(8) . 1_545 no
Br2 Cl60 3.648(4) . . no
Br2 Br8 3.4385(12) . 1_545 no
Br3 Cl63 3.71(4) . 4_655 no
Br3 Cl51 3.752(5) . 4_655 no
Br3 C72 3.74(3) . 1_655 no
Br3 Br6 3.5071(13) . 1_545 no
Br3 C28 3.662(7) . 4_645 no
Br3 C34 3.652(6) . 4_645 no
Br3 O4 3.083(5) . 4_645 no
Br3 C33 3.505(6) . 4_645 no
Br4 C8 3.619(7) . 1_655 no
Br4 C7 3.234(6) . 1_655 no
Br4 C42 3.634(8) . 3_565 no
Br4 C71 3.37(3) . 1_655 no
Br4 C6 3.573(7) . 1_655 no
Br5 Br7 3.8032(13) . 1_655 no
Br5 Cl63 3.59(4) . 1_665 no
Br5 Cl50 3.768(6) . 1_665 no
Br5 Cl62 3.677(14) . 1_665 no
Br6 Br8 3.8055(12) . 3_575 no
Br6 C16 3.511(7) . 1_565 no
Br6 C17 3.682(7) . 1_565 no
Br6 Cl50 3.753(5) . 4_565 no
Br6 Br3 3.5071(13) . 1_565 no
Br7 Br5 3.8032(13) . 1_455 no
Br7 C7 3.322(6) . 3_465 no
Br7 C8 3.359(8) . 3_465 no
Br7 C83 3.74(3) . . no
Br8 Br6 3.8055(12) . 3_475 no
Br8 C31 3.523(9) . 3_475 no
Br8 Br2 3.4385(12) . 1_565 no
Br8 C30 3.295(9) . 3_475 no
Br8 C29 3.564(6) . 3_475 no
Br1 H7 2.7500 . . no
Br1 H83B 2.8200 . 3_565 no
Br2 H43 3.0100 . 3_465 no
Br3 H72A 3.0600 . 1_655 no
Br3 H75A 3.1100 . 1_655 no
Br3 H18 2.7300 . . no
Br4 H71A 2.4300 . 1_655 no
Br4 H50B 3.1500 . 4_655 no
Br4 H84B 3.2200 . 1_655 no
Br5 H60B 3.0700 . 1_665 no
Br5 H15 3.1500 . 4_655 no
Br5 H29 2.7400 . . no
Br6 H24A 3.0100 . 4_655 no
Br7 H83A 2.8300 . . no
Br7 H40 2.7100 . . no
Br8 H60A 3.1200 . 3_565 no
Cl50 C31 3.635(11) . 4_535 no
Cl50 C14 3.557(9) . 4_545 no
Cl50 Br5 3.768(6) . 1_445 no
Cl50 Br6 3.753(5) . 4_535 no
Cl51 Br3 3.752(5) . 4_645 no
Cl51 C72 3.14(3) . 4_545 no
Cl51 O4 3.401(7) . 1_545 no
Cl60 Br2 3.648(4) . . no
Cl62 C80 3.35(3) . 4_545 no
Cl62 Br5 3.677(14) . 1_445 no
Cl63 C80 2.93(5) . 4_545 no
Cl63 Br3 3.71(4) . 4_645 no
Cl63 C85 3.27(4) . 4_545 no
Cl63 Br5 3.59(4) . 1_445 no
Cl50 H31 2.7500 . 4_535 no
Cl50 H75C 3.0000 . 1_545 no
Cl51 H72B 2.2300 . 4_545 no
Cl61 H29 3.1500 . 1_445 no
Cl61 H35B 2.9200 . 4_545 no
Cl62 H80B 2.6300 . 4_545 no
Cl63 H13B 3.1300 . 4_545 no
Cl63 H80B 3.0100 . 4_545 no
Cl63 H85A 2.9600 . 4_545 no
Cl63 H85B 2.8800 . 4_545 no
Cl63 H80C 2.2000 . 4_545 no
O1 O3 2.909(7) . . no
O1 C14 2.965(8) . . no
O1 O2 2.738(7) . . no
O1 Br1 2.955(5) . 3_565 no
O2 C3 2.938(7) . . no
O2 O1 2.738(7) . . no
O3 Br1 3.460(5) . 3_565 no
O3 O4 2.888(6) . . no
O3 O1 2.909(7) . . no
O3 C36 3.010(8) . . no
O4 Cl51 3.401(7) . 1_565 no
O4 C25 2.964(8) . . no
O4 O3 2.888(6) . . no
O4 Br3 3.083(5) . 4_655 no
O1 H24B 2.5800 . . no
O2 H50A 2.6900 . 4_555 no
O2 H2A 2.6800 . . no
O3 H2B 2.5700 . . no
O4 H24A 2.8100 . . no
C2 C85 3.60(3) . . no
C2 C14 3.549(9) . . no
C2 C37 3.442(9) . . no
C2 C36 3.215(9) . . no
C3 O2 2.938(7) . . no
C3 Br1 3.481(7) . 3_565 no
C4 C70 3.55(4) . . no
C4 C71 3.19(3) . . no
C5 C71 3.34(3) . . no
C6 Br4 3.573(7) . 1_455 no
C7 Br4 3.234(6) . 1_455 no
C7 Br7 3.322(6) . 3_565 no
C8 Br7 3.359(8) . 3_565 no
C8 Br4 3.619(7) . 1_455 no
C10 C21 3.264(10) . . no
C10 C22 3.234(9) . . no
C11 C21 3.281(10) . . no
C14 C2 3.549(9) . . no
C14 Cl50 3.557(9) . 4_555 no
C14 C24 3.510(9) . . no
C14 O1 2.965(8) . . no
C16 Br6 3.511(7) . 1_545 no
C17 Br6 3.682(7) . 1_545 no
C18 C72 2.97(3) . 1_655 no
C18 C71 3.48(3) . 1_655 no
C19 C72 3.54(3) . 1_655 no
C19 C71 3.45(3) . 1_655 no
C20 C41 3.394(10) . 3_565 no
C20 C40 3.403(10) . 3_565 no
C21 C11 3.281(10) . . no
C21 C10 3.264(10) . . no
C22 C10 3.234(9) . . no
C24 C14 3.510(9) . . no
C24 C36 3.530(9) . . no
C25 O4 2.964(8) . . no
C28 Br3 3.662(7) . 4_655 no
C29 Br8 3.564(6) . 3_575 no
C30 Br8 3.295(9) . 3_575 no
C31 Br8 3.523(9) . 3_575 no
C31 Cl50 3.635(11) . 4_565 no
C32 C43 3.372(12) . . no
C32 C44 3.345(10) . . no
C33 C43 3.371(10) . . no
C33 Br3 3.505(6) . 4_655 no
C34 Br3 3.652(6) . 4_655 no
C36 C24 3.530(9) . . no
C36 O3 3.010(8) . . no
C36 C2 3.215(9) . . no
C37 C2 3.442(9) . . no
C40 C20 3.403(10) . 3_465 no
C41 Br2 3.648(7) . 1_565 no
C41 C20 3.394(10) . 3_465 no
C42 Br4 3.634(8) . 3_465 no
C42 Br2 3.699(8) . 1_565 no
C43 C32 3.372(12) . . no
C43 C33 3.371(10) . . no
C44 C32 3.345(10) . . no
C50 C72 3.36(3) . 4_545 no
C62 C80 2.27(6) . 4_545 no
C70 C74 2.64(4) . . no
C70 C4 3.55(4) . . no
C71 C18 3.48(3) . 1_455 no
C71 C4 3.19(3) . . no
C71 C5 3.34(3) . . no
C71 Br4 3.37(3) . 1_455 no
C71 C19 3.45(3) . 1_455 no
C72 C50 3.36(3) . 4_555 no
C72 C19 3.54(3) . 1_455 no
C72 C18 2.97(3) . 1_455 no
C72 Cl51 3.14(3) . 4_555 no
C72 Br3 3.74(3) . 1_455 no
C74 C70 2.64(4) . . no
C80 Cl62 3.35(3) . 4_555 no
C80 C62 2.27(6) . 4_555 no
C80 C85 2.41(4) . . no
C80 Cl63 2.93(5) . 4_555 no
C81 C85 2.34(4) . . no
C83 Br7 3.74(3) . . no
C83 Br1 3.49(2) . 3_465 no
C85 C80 2.41(4) . . no
C85 C2 3.60(3) . . no
C85 Cl63 3.27(4) . 4_555 no
C85 C81 2.34(4) . . no
C2 H4 2.8800 . . no
C2 H71B 2.8900 . . no
C3 H71B 2.6800 . . no
C4 H84A 3.0300 . . no
C4 H71B 2.5100 . . no
C4 H2A 2.7800 . . no
C5 H71A 2.9600 . . no
C5 H71B 2.9500 . . no
C9 H40 2.8600 . 3_565 no
C10 H21 2.9900 . . no
C11 H21 2.7600 . . no
C12 H21 2.6100 . . no
C13 H15 2.8100 . . no
C14 H24B 2.8600 . . no
C15 H13A 2.5500 . . no
C16 H82B 2.7400 . 1_655 no
C16 H72A 3.0500 . 1_655 no
C17 H72A 2.7100 . 1_655 no
C17 H82B 2.9200 . 1_655 no
C18 H72A 2.0800 . 1_655 no
C19 H71A 2.7600 . 1_655 no
C19 H72A 2.8700 . 1_655 no
C19 H84B 2.9100 . 1_655 no
C21 H10 2.9400 . . no
C22 H10 2.6800 . . no
C23 H10 2.6100 . . no
C24 H75B 2.8400 . 1_655 no
C24 H26 2.9000 . . no
C24 H82A 2.8900 . 1_655 no
C26 H24A 2.7400 . . no
C28 H15 3.0300 . 4_655 no
C29 H15 2.9000 . 4_655 no
C32 H62A 2.8200 . 1_565 no
C32 H43 3.0000 . . no
C33 H43 2.8100 . . no
C34 H43 2.6300 . . no
C35 H37 2.8200 . . no
C36 H2B 2.5200 . . no
C37 H2B 2.7300 . . no
C37 H35A 2.5900 . . no
C40 H20 3.0300 . 3_465 no
C43 H32 2.9800 . . no
C44 H32 2.7700 . . no
C45 H32 2.6000 . . no
C45 H2B 3.0400 . . no
C50 H72B 2.4200 . 4_545 no
C62 H80A 2.3400 . 4_545 no
C62 H80B 2.0300 . 4_545 no
C62 H80C 2.0800 . 4_545 no
C70 H73A 3.0400 . . no
C70 H74A 2.6600 . . no
C70 H74B 2.1100 . . no
C71 H2A 2.8100 . . no
C71 H50A 3.0900 . 4_555 no
C71 H74B 2.7800 . . no
C72 H18 2.5600 . 1_455 no
C72 H50A 2.8500 . 4_555 no
C73 H70C 2.5300 . . no
C74 H70C 1.8500 . . no
C74 H70B 2.9000 . . no
C75 H26 2.9700 . 1_455 no
C80 H85B 1.9400 . . no
C80 H62A 2.6700 . 4_555 no
C80 H85C 2.1000 . . no
C80 H85A 3.0400 . . no
C81 H85C 1.9100 . . no
C81 H62B 2.8100 . 4_555 no
C81 H85B 2.1900 . . no
C81 H37 3.0900 . . no
C82 H85B 2.2200 . . no
C82 H24B 3.0700 . 1_455 no
C82 H85C 2.7000 . . no
C82 H26 3.0600 . 1_455 no
C84 H81B 2.5000 . . no
C85 H80B 2.9600 . . no
C85 H2A 2.6200 . . no
C85 H62B 3.0800 . 4_555 no
C85 H82B 2.6300 . . no
C85 H80C 1.8100 . . no
C85 H81B 2.0200 . . no
H2A C71 2.8100 . . no
H2A H85A 2.3700 . . no
H2A H85C 2.2600 . . no
H2A C4 2.7800 . . no
H2A C85 2.6200 . . no
H2A H35A 2.5400 . . no
H2A O2 2.6800 . . no
H2A H73A 2.4800 . . no
H2A H71B 1.9800 . . no
H2B C37 2.7300 . . no
H2B C45 3.0400 . . no
H2B O3 2.5700 . . no
H2B C36 2.5200 . . no
H4 C2 2.8800 . . no
H7 Br1 2.7500 . . no
H10 C23 2.6100 . . no
H10 C22 2.6800 . . no
H10 C21 2.9400 . . no
H13A H29 2.5600 . 4_645 no
H13A H24B 2.4700 . . no
H13A H35B 2.5400 . . no
H13A C15 2.5500 . . no
H13A H24A 2.5000 . . no
H13A H15 2.1700 . . no
H13B H35B 2.1800 . . no
H13B H35A 2.3900 . . no
H13B Cl63 3.1300 . 4_555 no
H15 C13 2.8100 . . no
H15 H13A 2.1700 . . no
H15 Br5 3.1500 . 4_645 no
H15 C28 3.0300 . 4_645 no
H15 C29 2.9000 . 4_645 no
H18 H72B 2.5900 . 1_655 no
H18 C72 2.5600 . 1_655 no
H18 H72A 1.7800 . 1_655 no
H18 Br3 2.7300 . . no
H20 C40 3.0300 . 3_565 no
H21 C12 2.6100 . . no
H21 C11 2.7600 . . no
H21 C10 2.9900 . . no
H24A O4 2.8100 . . no
H24A C26 2.7400 . . no
H24A H13A 2.5000 . . no
H24A H75B 2.5100 . 1_655 no
H24A Br6 3.0100 . 4_645 no
H24B O1 2.5800 . . no
H24B C14 2.8600 . . no
H24B H13A 2.4700 . . no
H24B H75B 2.3500 . 1_655 no
H24B H82A 2.2300 . 1_655 no
H24B C82 3.0700 . 1_655 no
H26 H81A 2.5900 . 1_655 no
H26 H82A 2.2800 . 1_655 no
H26 H75B 2.2900 . 1_655 no
H26 C82 3.0600 . 1_655 no
H26 C24 2.9000 . . no
H26 C75 2.9700 . 1_655 no
H29 Cl61 3.1500 . 1_665 no
H29 Br5 2.7400 . . no
H29 H13A 2.5600 . 4_655 no
H31 Cl50 2.7500 . 4_565 no
H32 C43 2.9800 . . no
H32 C44 2.7700 . . no
H32 H62A 2.4000 . 1_565 no
H32 C45 2.6000 . . no
H35A H13B 2.3900 . . no
H35A H73A 2.3900 . . no
H35A H37 2.1900 . . no
H35A H85C 2.5900 . . no
H35A C37 2.5900 . . no
H35A H2A 2.5400 . . no
H35B Cl61 2.9200 . 4_555 no
H35B H13B 2.1800 . . no
H35B H13A 2.5400 . . no
H37 C81 3.0900 . . no
H37 H35A 2.1900 . . no
H37 H81B 2.3900 . . no
H37 C35 2.8200 . . no
H40 C9 2.8600 . 3_465 no
H40 Br7 2.7100 . . no
H43 C32 3.0000 . . no
H43 Br2 3.0100 . 3_565 no
H43 C33 2.8100 . . no
H43 C34 2.6300 . . no
H50A C72 2.8500 . 4_545 no
H50A H72B 2.0000 . 4_545 no
H50A C71 3.0900 . 4_545 no
H50A O2 2.6900 . 4_545 no
H50A H85A 2.4400 . 4_545 no
H50B Br4 3.1500 . 4_645 no
H60A Br8 3.1200 . 3_465 no
H60B Br5 3.0700 . 1_445 no
H62A H32 2.4000 . 1_545 no
H62A C80 2.6700 . 4_545 no
H62A C32 2.8200 . 1_545 no
H62A H80C 2.5900 . 4_545 no
H62A H80A 2.3500 . 4_545 no
H62B H80C 1.3700 . 4_545 no
H62B H80B 1.1200 . 4_545 no
H62B C81 2.8100 . 4_545 no
H62B C85 3.0800 . 4_545 no
H62B H80A 1.5500 . 4_545 no
H70B C74 2.9000 . . no
H70B H74A 2.5800 . . no
H70C C73 2.5300 . . no
H70C H74A 2.0100 . . no
H70C H74B 1.1800 . . no
H70C C74 1.8500 . . no
H70C H72A 2.5700 . . no
H71A Br4 2.4300 . 1_455 no
H71A C19 2.7600 . 1_455 no
H71A C5 2.9600 . . no
H71B H2A 1.9800 . . no
H71B C5 2.9500 . . no
H71B C2 2.8900 . . no
H71B C3 2.6800 . . no
H71B C4 2.5100 . . no
H71B H73A 2.5800 . . no
H72A C19 2.8700 . 1_455 no
H72A H70C 2.5700 . . no
H72A H74B 2.3400 . . no
H72A H18 1.7800 . 1_455 no
H72A Br3 3.0600 . 1_455 no
H72A C16 3.0500 . 1_455 no
H72A C17 2.7100 . 1_455 no
H72A C18 2.0800 . 1_455 no
H72B C50 2.4200 . 4_555 no
H72B H50A 2.0000 . 4_555 no
H72B Cl51 2.2300 . 4_555 no
H72B H18 2.5900 . 1_455 no
H73A C70 3.0400 . . no
H73A H71B 2.5800 . . no
H73A H35A 2.3900 . . no
H73A H2A 2.4800 . . no
H73B H75A 2.2400 . . no
H74A C70 2.6600 . . no
H74A H70C 2.0100 . . no
H74A H70B 2.5800 . . no
H74B H70C 1.1800 . . no
H74B H72A 2.3400 . . no
H74B C70 2.1100 . . no
H74B C71 2.7800 . . no
H75A H73B 2.2400 . . no
H75A Br3 3.1100 . 1_455 no
H75B H26 2.2900 . 1_455 no
H75B H24A 2.5100 . 1_455 no
H75B H24B 2.3500 . 1_455 no
H75B C24 2.8400 . 1_455 no
H75C Cl50 3.0000 . 1_565 no
H80A H85B 2.4700 . . no
H80A C62 2.3400 . 4_555 no
H80A H62B 1.5500 . 4_555 no
H80A H62A 2.3500 . 4_555 no
H80A H82B 2.4000 . . no
H80B C85 2.9600 . . no
H80B C62 2.0300 . 4_555 no
H80B H62B 1.1200 . 4_555 no
H80B H85C 2.3900 . . no
H80B Cl62 2.6300 . 4_555 no
H80B Cl63 3.0100 . 4_555 no
H80C C85 1.8100 . . no
H80C H82B 2.4800 . . no
H80C H85A 2.2300 . . no
H80C Cl63 2.2000 . 4_555 no
H80C C62 2.0800 . 4_555 no
H80C H62A 2.5900 . 4_555 no
H80C H62B 1.3700 . 4_555 no
H80C H85B 1.2600 . . no
H80C H85C 1.8000 . . no
H81A H26 2.5900 . 1_455 no
H81B H85C 1.3400 . . no
H81B H85B 2.3000 . . no
H81B C84 2.5000 . . no
H81B C85 2.0200 . . no
H81B H37 2.3900 . . no
H81B H83A 2.5700 . . no
H82A C24 2.8900 . 1_455 no
H82A H26 2.2800 . 1_455 no
H82A H24B 2.2300 . 1_455 no
H82B C17 2.9200 . 1_455 no
H82B C16 2.7400 . 1_455 no
H82B C85 2.6300 . . no
H82B H80A 2.4000 . . no
H82B H80C 2.4800 . . no
H82B H85B 1.9400 . . no
H83A H81B 2.5700 . . no
H83A Br7 2.8300 . . no
H83B Br1 2.8200 . 3_465 no
H84A C4 3.0300 . . no
H84B Br4 3.2200 . 1_455 no
H84B C19 2.9100 . 1_455 no
H85A H80C 2.2300 . . no
H85A Cl63 2.9600 . 4_555 no
H85A H50A 2.4400 . 4_555 no
H85A C80 3.0400 . . no
H85A H2A 2.3700 . . no
H85B H80C 1.2600 . . no
H85B H81B 2.3000 . . no
H85B H82B 1.9400 . . no
H85B C80 1.9400 . . no
H85B C81 2.1900 . . no
H85B C82 2.2200 . . no
H85B H80A 2.4700 . . no
H85B Cl63 2.8800 . 4_555 no
H85C H80C 1.8000 . . no
H85C H81B 1.3400 . . no
H85C H80B 2.3900 . . no
H85C C80 2.1000 . . no
H85C C81 1.9100 . . no
H85C C82 2.7000 . . no
H85C H2A 2.2600 . . no
H85C H35A 2.5900 . . no

loop_
_geom_hbond_atom_site_label_D
_geom_hbond_atom_site_label_H
_geom_hbond_atom_site_label_A
_geom_hbond_distance_DH
_geom_hbond_distance_HA
_geom_hbond_distance_DA
_geom_hbond_angle_DHA
_geom_hbond_site_symmetry_A
_geom_hbond_publ_flag
C7 H7 Br1 0.9500 2.7500 3.173(7) 108.00 . yes
C18 H18 Br3 0.9500 2.7300 3.164(9) 109.00 . yes
C29 H29 Br5 0.9500 2.7400 3.165(9) 108.00 . yes
C31 H31 Cl50 0.9500 2.7500 3.635(11) 156.00 4_565 yes
C40 H40 Br7 0.9500 2.7100 3.152(8) 109.00 . yes
C83 H83A Br7 0.9900 2.8300 3.74(3) 153.00 . yes
C83 H83B Br1 0.9900 2.8200 3.49(2) 125.00 3_465 yes

loop_
_geom_torsion_atom_site_label_1
_geom_torsion_atom_site_label_2
_geom_torsion_atom_site_label_3
_geom_torsion_atom_site_label_4
_geom_torsion
_geom_torsion_site_symmetry_1
_geom_torsion_site_symmetry_2
_geom_torsion_site_symmetry_3
_geom_torsion_site_symmetry_4
_geom_torsion_publ_flag
C3 O1 C2 C1 130.6(5) . . . . no
C2 O1 C3 C4 63.1(7) . . . . no
C2 O1 C3 C12 -121.5(6) . . . . no
C13 O2 C14 C15 53.4(8) . . . . no
C13 O2 C14 C23 -133.5(6) . . . . no
C14 O2 C13 C1 88.7(7) . . . . no
C24 O3 C25 C26 61.4(8) . . . . no
C24 O3 C25 C34 -119.3(6) . . . . no
C25 O3 C24 C1 121.5(6) . . . . no
C35 O4 C36 C37 52.6(8) . . . . no
C36 O4 C35 C1 72.4(7) . . . . no
C35 O4 C36 C45 -131.5(6) . . . . no
C80 C81 C82 C83 -121(3) . . . . no
C81 C82 C83 C84 51(3) . . . . no
C82 C83 C84 C85 -4(3) . . . . no
C24 C1 C2 O1 47.2(7) . . . . no
C13 C1 C35 O4 159.3(5) . . . . no
C13 C1 C2 O1 -75.4(6) . . . . no
C13 C1 C24 O3 166.4(5) . . . . no
C2 C1 C24 O3 42.9(7) . . . . no
C35 C1 C2 O1 169.3(5) . . . . no
C24 C1 C35 O4 41.4(7) . . . . no
C35 C1 C24 O3 -79.7(6) . . . . no
C35 C1 C13 O2 148.6(5) . . . . no
C2 C1 C35 O4 -80.6(7) . . . . no
C2 C1 C13 O2 28.9(8) . . . . no
C24 C1 C13 O2 -93.5(6) . . . . no
O1 C3 C4 C5 177.6(6) . . . . no
C4 C3 C12 C23 177.5(6) . . . . no
C12 C3 C4 C5 2.3(9) . . . . no
C4 C3 C12 C11 -4.9(9) . . . . no
O1 C3 C12 C23 2.2(9) . . . . no
O1 C3 C12 C11 179.8(5) . . . . no
C3 C4 C5 C6 -1.0(10) . . . . no
C3 C4 C5 Br1 -179.7(5) . . . . no
C4 C5 C6 C7 178.2(6) . . . . no
Br1 C5 C6 C7 -3.0(9) . . . . no
Br1 C5 C6 C11 -179.0(5) . . . . no
C4 C5 C6 C11 2.2(9) . . . . no
C11 C6 C7 C8 1.0(9) . . . . no
C5 C6 C7 C8 -174.9(7) . . . . no
C7 C6 C11 C10 -1.3(9) . . . . no
C7 C6 C11 C12 179.0(6) . . . . no
C5 C6 C11 C12 -4.8(9) . . . . no
C5 C6 C11 C10 174.9(6) . . . . no
C6 C7 C8 Br2 -175.5(5) . . . . no
C6 C7 C8 C9 1.0(11) . . . . no
Br2 C8 C9 C10 173.8(5) . . . . no
C7 C8 C9 C10 -2.9(11) . . . . no
C8 C9 C10 C11 2.5(10) . . . . no
C9 C10 C11 C6 -0.5(9) . . . . no
C9 C10 C11 C12 179.2(6) . . . . no
C10 C11 C12 C3 -173.6(6) . . . . no
C10 C11 C12 C23 3.9(9) . . . . no
C6 C11 C12 C23 -176.4(6) . . . . no
C6 C11 C12 C3 6.1(9) . . . . no
C11 C12 C23 C14 -118.7(7) . . . . no
C11 C12 C23 C22 61.6(9) . . . . no
C3 C12 C23 C22 -120.8(7) . . . . no
C3 C12 C23 C14 58.8(9) . . . . no
C15 C14 C23 C22 -8.3(10) . . . . no
C15 C14 C23 C12 172.0(6) . . . . no
C23 C14 C15 C16 4.5(10) . . . . no
O2 C14 C15 C16 177.5(6) . . . . no
O2 C14 C23 C22 178.5(6) . . . . no
O2 C14 C23 C12 -1.2(9) . . . . no
C14 C15 C16 C17 1.4(10) . . . . no
C14 C15 C16 Br3 -175.2(5) . . . . no
C15 C16 C17 C18 177.0(7) . . . . no
C15 C16 C17 C22 -3.0(10) . . . . no
Br3 C16 C17 C22 173.6(5) . . . . no
Br3 C16 C17 C18 -6.5(9) . . . . no
C18 C17 C22 C23 179.0(6) . . . . no
C16 C17 C18 C19 -176.9(7) . . . . no
C22 C17 C18 C19 3.0(10) . . . . no
C18 C17 C22 C21 -3.7(10) . . . . no
C16 C17 C22 C21 176.3(6) . . . . no
C16 C17 C22 C23 -1.1(10) . . . . no
C17 C18 C19 Br4 178.4(5) . . . . no
C17 C18 C19 C20 0.1(11) . . . . no
Br4 C19 C20 C21 179.2(5) . . . . no
C18 C19 C20 C21 -2.5(11) . . . . no
C19 C20 C21 C22 1.7(10) . . . . no
C20 C21 C22 C23 178.7(6) . . . . no
C20 C21 C22 C17 1.4(10) . . . . no
C17 C22 C23 C14 6.6(10) . . . . no
C17 C22 C23 C12 -173.7(6) . . . . no
C21 C22 C23 C14 -170.7(6) . . . . no
C21 C22 C23 C12 9.0(10) . . . . no
O3 C25 C26 C27 178.1(7) . . . . no
C34 C25 C26 C27 -1.3(11) . . . . no
C26 C25 C34 C45 -176.0(6) . . . . no
C26 C25 C34 C33 -1.0(9) . . . . no
O3 C25 C34 C33 179.7(5) . . . . no
O3 C25 C34 C45 4.7(8) . . . . no
C25 C26 C27 C28 2.6(12) . . . . no
C25 C26 C27 Br5 178.6(6) . . . . no
Br5 C27 C28 C29 0.2(10) . . . . no
Br5 C27 C28 C33 -177.6(5) . . . . no
C26 C27 C28 C29 176.1(7) . . . . no
C26 C27 C28 C33 -1.6(11) . . . . no
C27 C28 C33 C32 176.9(7) . . . . no
C29 C28 C33 C32 -1.0(9) . . . . no
C29 C28 C33 C34 -178.6(6) . . . . no
C27 C28 C33 C34 -0.7(9) . . . . no
C27 C28 C29 C30 -174.4(7) . . . . no
C33 C28 C29 C30 3.3(9) . . . . no
C28 C29 C30 C31 -4.1(12) . . . . no
C28 C29 C30 Br6 179.0(5) . . . . no
Br6 C30 C31 C32 179.2(7) . . . . no
C29 C30 C31 C32 2.4(13) . . . . no
C30 C31 C32 C33 0.2(13) . . . . no
C31 C32 C33 C28 -0.8(11) . . . . no
C31 C32 C33 C34 176.8(7) . . . . no
C28 C33 C34 C25 1.9(9) . . . . no
C32 C33 C34 C45 -0.7(9) . . . . no
C28 C33 C34 C45 176.9(5) . . . . no
C32 C33 C34 C25 -175.6(6) . . . . no
C25 C34 C45 C36 61.8(8) . . . . no
C25 C34 C45 C44 -112.9(7) . . . . no
C33 C34 C45 C36 -113.2(7) . . . . no
C33 C34 C45 C44 72.2(8) . . . . no
O4 C36 C37 C38 -177.1(6) . . . . no
C45 C36 C37 C38 7.3(10) . . . . no
O4 C36 C45 C34 2.2(9) . . . . no
O4 C36 C45 C44 177.0(6) . . . . no
C37 C36 C45 C34 178.0(6) . . . . no
C37 C36 C45 C44 -7.2(10) . . . . no
C36 C37 C38 Br7 175.5(5) . . . . no
C36 C37 C38 C39 -3.4(10) . . . . no
Br7 C38 C39 C40 -1.9(9) . . . . no
Br7 C38 C39 C44 -179.1(5) . . . . no
C37 C38 C39 C40 177.0(7) . . . . no
C37 C38 C39 C44 -0.2(10) . . . . no
C38 C39 C40 C41 -176.9(6) . . . . no
C44 C39 C40 C41 0.1(10) . . . . no
C38 C39 C44 C43 178.3(6) . . . . no
C38 C39 C44 C45 0.3(9) . . . . no
C40 C39 C44 C43 1.2(10) . . . . no
C40 C39 C44 C45 -176.9(6) . . . . no
C39 C40 C41 Br8 177.0(5) . . . . no
C39 C40 C41 C42 -1.6(11) . . . . no
Br8 C41 C42 C43 -176.9(6) . . . . no
C40 C41 C42 C43 1.8(12) . . . . no
C41 C42 C43 C44 -0.3(11) . . . . no
C42 C43 C44 C39 -1.1(10) . . . . no
C42 C43 C44 C45 177.0(7) . . . . no
C39 C44 C45 C34 178.0(6) . . . . no
C39 C44 C45 C36 3.3(10) . . . . no
C43 C44 C45 C34 0.0(10) . . . . no
C43 C44 C45 C36 -174.7(6) . . . . no
